data_2201500
loop_
_publ_author_name
'Ritter III, Cole'
'Groy, Thomas L.'
'Kouvetakis, John'

_publ_section_title
;
 <i>trans</i>-Tetrabromobis(dimethylamine)tin
;
_journal_issue 11
_journal_name_full 'Acta Crystallographica Section E'
_journal_page_first m684
_journal_page_last m685
_journal_paper_doi 10.1107/S160053680201927X
_journal_volume 58
_journal_year 2002
_chemical_formula_iupac '[Sn Br4 (C2 H7 N)2]'
_chemical_formula_moiety 'C4 H14 Br4 N2 Sn'
_chemical_formula_sum 'C4 H14 Br4 N2 Sn'
_chemical_formula_weight 528.50
_chemical_name_systematic ?
_space_group_IT_number 14
_symmetry_cell_setting monoclinic
_symmetry_space_group_name_Hall '-P 2ybc'
_symmetry_space_group_name_H-M 'P 1 21/c 1'
_atom_sites_solution_hydrogens geom
_atom_sites_solution_primary direct
_atom_sites_solution_secondary difmap
_audit_creation_method SHELXL-97
_cell_angle_alpha 90.00
_cell_angle_beta 96.114(11)
_cell_angle_gamma 90.00
_cell_formula_units_Z 2
_cell_length_a 6.592(4)
_cell_length_b 12.029(7)
_cell_length_c 8.326(5)
_cell_measurement_reflns_used 3041
_cell_measurement_temperature 298(2)
_cell_measurement_theta_max 25.06
_cell_measurement_theta_min 2.98
_cell_volume 656.5(7)
_computing_cell_refinement 'SAINT (Bruker, 2002)'
_computing_data_collection 'SMART (Bruker, 2002)'
_computing_data_reduction SAINT
_computing_molecular_graphics SHELXTL
_computing_publication_material SHELXTL
_computing_structure_refinement SHELXTL
_computing_structure_solution 'SHELXTL (Bruker, 1997)'
_diffrn_ambient_temperature 298(2)
_diffrn_measured_fraction_theta_full 0.997
_diffrn_measured_fraction_theta_max 0.997
_diffrn_measurement_device_type 'Bruker SMART APEX'
_diffrn_measurement_method \w
_diffrn_radiation_monochromator graphite
_diffrn_radiation_source 'fine-focus sealed tube'
_diffrn_radiation_type MoK\a
_diffrn_radiation_wavelength 0.71073
_diffrn_reflns_av_R_equivalents 0.0416
_diffrn_reflns_av_sigmaI/netI 0.0365
_diffrn_reflns_limit_h_max 7
_diffrn_reflns_limit_h_min -7
_diffrn_reflns_limit_k_max 14
_diffrn_reflns_limit_k_min -14
_diffrn_reflns_limit_l_max 9
_diffrn_reflns_limit_l_min -9
_diffrn_reflns_number 5130
_diffrn_reflns_theta_full 25.06
_diffrn_reflns_theta_max 25.06
_diffrn_reflns_theta_min 2.99
_diffrn_standards_decay_% 0.00
_exptl_absorpt_coefficient_mu 14.076
_exptl_absorpt_correction_T_max 0.1353
_exptl_absorpt_correction_T_min 0.0339
_exptl_absorpt_correction_type empirical
_exptl_absorpt_process_details '(SADABS; Bruker, 2001)'
_exptl_crystal_colour Colorless
_exptl_crystal_density_diffrn 2.674
_exptl_crystal_density_method 'not measured'
_exptl_crystal_description Block
_exptl_crystal_F_000 484
_exptl_crystal_size_max 0.28
_exptl_crystal_size_mid 0.21
_exptl_crystal_size_min 0.14
_refine_diff_density_max 0.709
_refine_diff_density_min -0.734
_refine_ls_extinction_coef 0.0021(5)
_refine_ls_extinction_expression Fc^*^=kFc[1+0.001xFc^2^\l^3^/sin(2\q)]^-1/4^
_refine_ls_extinction_method SHELXTL
_refine_ls_goodness_of_fit_ref 1.052
_refine_ls_hydrogen_treatment constr
_refine_ls_matrix_type full
_refine_ls_number_parameters 53
_refine_ls_number_reflns 1161
_refine_ls_number_restraints 0
_refine_ls_restrained_S_all 1.052
_refine_ls_R_factor_all 0.0302
_refine_ls_R_factor_gt 0.0255
_refine_ls_shift/su_max <0.001
_refine_ls_shift/su_mean 0.000
_refine_ls_structure_factor_coef Fsqd
_refine_ls_weighting_details 'calc w = 1/[\s^2^(Fo^2^)+(0.0306P)^2^+0.2351P] where P = (Fo^2^+2Fc^2^)/3'
_refine_ls_weighting_scheme calc
_refine_ls_wR_factor_gt 0.0633
_refine_ls_wR_factor_ref 0.0651
_reflns_number_gt 1028
_reflns_number_total 1161
_reflns_threshold_expression I>2\s(I)
_cod_data_source_file lh6007.cif
_cod_data_source_block I
_cod_depositor_comments
;
The following automatic conversions were performed:
'_symmetry_cell_setting' value 'Monoclinic' changed to 'monoclinic'
according to '/home/saulius/struct/CIF-dictionaries/cif_core.dic'
dictionary named 'cif_core.dic' version 2.4.1 from 2010-06-29.

Automatic conversion script
Id: cif_fix_enum 1527 2010-12-29 10:47:43Z saulius 

The following automatic conversions were performed:

'_symmetry_cell_setting' value 'Monoclinic' changed to 'monoclinic'
according to /home/saulius/struct/CIF-dictionaries/cif_core.dic
dictionary named 'cif_core.dic' version 2.4.1 from 2010-06-29.

Automatic conversion script
Id: cif_fix_values 1715 2011-07-08 13:25:40Z adriana 
;
_cod_original_sg_symbol_H-M 'P 21/c'
_cod_database_code 2201500
_cod_database_fobs_code 2201500

loop_
_symmetry_equiv_pos_as_xyz
'x, y, z'
'-x, y+1/2, -z+1/2'
'-x, -y, -z'
'x, -y-1/2, z-1/2'

loop_
_atom_site_label
_atom_site_fract_x
_atom_site_fract_y
_atom_site_fract_z
_atom_site_U_iso_or_equiv
_atom_site_adp_type
_atom_site_calc_flag
_atom_site_refinement_flags
_atom_site_occupancy
_atom_site_disorder_assembly
_atom_site_disorder_group
_atom_site_type_symbol
Sn1 0.0000 0.0000 0.0000 0.02403(16) Uani d S 1 . . Sn
Br2 -0.24796(7) -0.01825(4) 0.21934(6) 0.04042(18) Uani d . 1 . . Br
Br3 0.16035(7) -0.18946(4) 0.08034(6) 0.0438(2) Uani d . 1 . . Br
N4 0.2523(5) 0.0720(3) 0.1709(4) 0.0365(9) Uani d . 1 . . N
H4A 0.3651 0.0337 0.1488 0.044 Uiso calc R 1 . . H
C5 0.3060(9) 0.1898(4) 0.1449(7) 0.0552(15) Uani d . 1 . . C
H5A 0.4155 0.2115 0.2240 0.083 Uiso calc R 1 . . H
H5B 0.1892 0.2359 0.1551 0.083 Uiso calc R 1 . . H
H5C 0.3480 0.1983 0.0387 0.083 Uiso calc R 1 . . H
C6 0.2406(8) 0.0515(5) 0.3464(5) 0.0542(14) Uani d . 1 . . C
H6A 0.3559 0.0851 0.4081 0.081 Uiso calc R 1 . . H
H6B 0.2411 -0.0271 0.3665 0.081 Uiso calc R 1 . . H
H6C 0.1171 0.0833 0.3776 0.081 Uiso calc R 1 . . H

loop_
_atom_site_aniso_label
_atom_site_aniso_U_11
_atom_site_aniso_U_22
_atom_site_aniso_U_33
_atom_site_aniso_U_12
_atom_site_aniso_U_13
_atom_site_aniso_U_23
Sn1 0.0245(3) 0.0287(3) 0.0187(2) 0.00402(15) 0.00164(16) 0.00229(15)
Br2 0.0349(3) 0.0584(4) 0.0297(3) 0.0060(2) 0.0114(2) 0.0074(2)
Br3 0.0425(3) 0.0368(3) 0.0515(3) 0.01180(19) 0.0029(2) 0.0108(2)
N4 0.032(2) 0.049(2) 0.027(2) 0.0048(17) -0.0039(16) -0.0008(17)
C5 0.060(4) 0.041(3) 0.062(4) -0.007(2) -0.008(3) -0.008(3)
C6 0.046(3) 0.088(4) 0.026(3) 0.001(3) -0.004(2) -0.005(3)

loop_
_atom_type_symbol
_atom_type_description
_atom_type_scat_dispersion_real
_atom_type_scat_dispersion_imag
_atom_type_scat_source
C C 0.0033 0.0016 'International Tables Vol C Tables 4.2.6.8 and 6.1.1.4'
H H 0.0000 0.0000 'International Tables Vol C Tables 4.2.6.8 and 6.1.1.4'
N N 0.0061 0.0033 'International Tables Vol C Tables 4.2.6.8 and 6.1.1.4'
Br Br -0.2901 2.4595 'International Tables Vol C Tables 4.2.6.8 and 6.1.1.4'
Sn Sn -0.6537 1.4246 'International Tables Vol C Tables 4.2.6.8 and 6.1.1.4'

loop_
_geom_angle_atom_site_label_1
_geom_angle_atom_site_label_2
_geom_angle_atom_site_label_3
_geom_angle_site_symmetry_1
_geom_angle_site_symmetry_3
_geom_angle
N4 Sn1 N4 . 3 180.0(2)
N4 Sn1 Br3 . 3 94.54(10)
N4 Sn1 Br3 3 3 85.46(10)
N4 Sn1 Br3 . . 85.46(10)
N4 Sn1 Br3 3 . 94.54(10)
Br3 Sn1 Br3 3 . 180.000(10)
N4 Sn1 Br2 . . 93.82(10)
N4 Sn1 Br2 3 . 86.18(10)
Br3 Sn1 Br2 3 . 89.18(3)
Br3 Sn1 Br2 . . 90.82(3)
N4 Sn1 Br2 . 3 86.18(10)
N4 Sn1 Br2 3 3 93.82(10)
Br3 Sn1 Br2 3 3 90.82(3)
Br3 Sn1 Br2 . 3 89.18(3)
Br2 Sn1 Br2 . 3 180.00(3)
C5 N4 C6 . . 109.8(4)
C5 N4 Sn1 . . 116.7(3)
C6 N4 Sn1 . . 116.4(3)
C5 N4 H4A . . 104.0
C6 N4 H4A . . 104.0
Sn1 N4 H4A . . 104.0
N4 C5 H5A . . 109.5
N4 C5 H5B . . 109.5
H5A C5 H5B . . 109.5
N4 C5 H5C . . 109.5
H5A C5 H5C . . 109.5
H5B C5 H5C . . 109.5
N4 C6 H6A . . 109.5
N4 C6 H6B . . 109.5
H6A C6 H6B . . 109.5
N4 C6 H6C . . 109.5
H6A C6 H6C . . 109.5
H6B C6 H6C . . 109.5

loop_
_geom_bond_atom_site_label_1
_geom_bond_atom_site_label_2
_geom_bond_site_symmetry_2
_geom_bond_distance
_geom_bond_publ_flag
Sn1 N4 . 2.244(3) ?
Sn1 Br3 . 2.5707(12) ?
Sn1 Br2 . 2.5867(11) ?
N4 C5 . 1.482(6) ?
N4 C6 . 1.492(6) ?
N4 H4A . 0.9100 ?
C5 H5A . 0.9600 ?
C5 H5B . 0.9600 ?
C5 H5C . 0.9600 ?
C6 H6A . 0.9600 ?
C6 H6B . 0.9600 ?
C6 H6C . 0.9600 ?
